data_7058532
loop_
_publ_author_name
'Beleag\(a, Anca'
'Denes, Eleonora'
'Silvestru, Cristian'
'Silvestru, Anca'

_publ_section_title
;
 Experimental evidence for hypercoordination in triorganotelluronium
 halides with 2-(Me2NCH2)C6H4 groups
;
_journal_issue 29
_journal_name_full 'New Journal of Chemistry'
_journal_page_first 11585
_journal_paper_doi 10.1039/C9NJ02530H
_journal_volume 43
_journal_year 2019
_chemical_formula_moiety 'C24 H29 N2 Te, Br, H2 O'
_chemical_formula_sum 'C24 H31 Br N2 O Te'
_chemical_formula_weight 571.02
_space_group_crystal_system monoclinic
_space_group_IT_number 14
_space_group_name_Hall '-P 2yn'
_space_group_name_H-M_alt 'P 1 21/n 1'
_symmetry_space_group_name_Hall '-P 2yn'
_symmetry_space_group_name_H-M 'P 1 21/n 1'
_atom_sites_solution_hydrogens mixed
_audit_creation_method SHELXL-2017/1
_audit_update_record
;
2019-06-13 deposited with the CCDC.    2019-06-21 downloaded from the CCDC.
;
_cell_angle_alpha 90
_cell_angle_beta 106.707(2)
_cell_angle_gamma 90
_cell_formula_units_Z 4
_cell_length_a 9.9565(14)
_cell_length_b 17.087(3)
_cell_length_c 14.892(2)
_cell_measurement_reflns_used 5241
_cell_measurement_temperature 297(2)
_cell_measurement_theta_max 24.16
_cell_measurement_theta_min 2.20
_cell_volume 2426.6(6)
_computing_cell_refinement 'Bruker SMART'
_computing_data_collection 'Bruker SMART'
_computing_data_reduction 'Bruker SAINT'
_computing_molecular_graphics 'Bruker SHELXTL'
_computing_publication_material 'Bruker SHELXTL'
_computing_structure_refinement 'SHELXL-2018/3 (Sheldrick, 2018)'
_computing_structure_solution 'Bruker SHELXTL'
_diffrn_ambient_temperature 297(2)
_diffrn_measured_fraction_theta_full 0.999
_diffrn_measured_fraction_theta_max 0.998
_diffrn_measurement_device_type 'CCD area detector'
_diffrn_measurement_method 'phi and omega scans'
_diffrn_radiation_monochromator graphite
_diffrn_radiation_source 'sealed tube'
_diffrn_radiation_type MoK\a
_diffrn_radiation_wavelength 0.71073
_diffrn_reflns_av_R_equivalents 0.0406
_diffrn_reflns_av_unetI/netI 0.0376
_diffrn_reflns_Laue_measured_fraction_full 0.999
_diffrn_reflns_Laue_measured_fraction_max 0.998
_diffrn_reflns_limit_h_max 12
_diffrn_reflns_limit_h_min -12
_diffrn_reflns_limit_k_max 21
_diffrn_reflns_limit_k_min -21
_diffrn_reflns_limit_l_max 17
_diffrn_reflns_limit_l_min -18
_diffrn_reflns_number 19115
_diffrn_reflns_point_group_measured_fraction_full 0.999
_diffrn_reflns_point_group_measured_fraction_max 0.998
_diffrn_reflns_theta_full 25.242
_diffrn_reflns_theta_max 26.371
_diffrn_reflns_theta_min 2.201
_exptl_absorpt_coefficient_mu 2.889
_exptl_absorpt_correction_T_max 0.473
_exptl_absorpt_correction_T_min 0.357
_exptl_absorpt_correction_type multi-scan
_exptl_absorpt_process_details 'Bruker, 2001.'
_exptl_crystal_colour colourless
_exptl_crystal_density_diffrn 1.563
_exptl_crystal_description block
_exptl_crystal_F_000 1136
_exptl_crystal_size_max 0.340
_exptl_crystal_size_mid 0.320
_exptl_crystal_size_min 0.260
_refine_diff_density_max 0.765
_refine_diff_density_min -0.763
_refine_diff_density_rms 0.078
_refine_ls_extinction_method none
_refine_ls_goodness_of_fit_ref 1.126
_refine_ls_hydrogen_treatment mixed
_refine_ls_matrix_type full
_refine_ls_number_parameters 274
_refine_ls_number_reflns 4958
_refine_ls_number_restraints 3
_refine_ls_restrained_S_all 1.126
_refine_ls_R_factor_all 0.0481
_refine_ls_R_factor_gt 0.0400
_refine_ls_shift/su_max 0.001
_refine_ls_shift/su_mean 0.000
_refine_ls_structure_factor_coef Fsqd
_refine_ls_weighting_details 'w=1/[\s^2^(Fo^2^)+(0.0286P)^2^+2.1452P] where P=(Fo^2^+2Fc^2^)/3'
_refine_ls_weighting_scheme calc
_refine_ls_wR_factor_gt 0.0816
_refine_ls_wR_factor_ref 0.0846
_reflns_Friedel_coverage 0.000
_reflns_number_gt 4377
_reflns_number_total 4958
_reflns_threshold_expression 'I > 2\s(I)'
_cod_data_source_file c9nj02530h2.cif
_cod_data_source_block 8ALB
_cod_depositor_comments 'Adding full bibliography for 7058527--7058534.cif.'
_cod_original_cell_volume 2426.7(6)
_cod_database_code 7058532
_shelx_shelxl_version_number 2017/1
_shelx_space_group_comment
;
The symmetry employed for this shelxl refinement is uniquely defined
by the following loop, which should always be used as a source of
symmetry information in preference to the above space-group names.
They are only intended as comments.
;
_shelx_estimated_absorpt_t_min 0.440
_shelx_estimated_absorpt_t_max 0.520

loop_
_space_group_symop_operation_xyz
'x, y, z'
'-x+1/2, y+1/2, -z+1/2'
'-x, -y, -z'
'x-1/2, -y-1/2, z-1/2'

loop_
_atom_site_label
_atom_site_type_symbol
_atom_site_fract_x
_atom_site_fract_y
_atom_site_fract_z
_atom_site_U_iso_or_equiv
_atom_site_adp_type
_atom_site_occupancy
_atom_site_site_symmetry_order
_atom_site_calc_flag
_atom_site_refinement_flags_posn
_atom_site_refinement_flags_adp
Br1 Br 0.73121(6) 0.09360(3) 0.06940(4) 0.06697(15) Uani 1 1 d . .
C1 C 0.1954(4) 0.0678(2) 0.4844(2) 0.0365(8) Uani 1 1 d . .
C2 C 0.1914(4) 0.1489(2) 0.4941(3) 0.0374(8) Uani 1 1 d . .
C3 C 0.2324(4) 0.1804(2) 0.5839(3) 0.0465(10) Uani 1 1 d . .
H3 H 0.231486 0.234392 0.591307 0.056 Uiso 1 1 calc R U
C4 C 0.2744(4) 0.1333(3) 0.6623(3) 0.0523(11) Uani 1 1 d . .
H4 H 0.301282 0.155777 0.721694 0.063 Uiso 1 1 calc R U
C5 C 0.2767(5) 0.0536(3) 0.6528(3) 0.0519(10) Uani 1 1 d . .
H5 H 0.304805 0.021784 0.705519 0.062 Uiso 1 1 calc R U
C6 C 0.2369(4) 0.0208(2) 0.5643(3) 0.0455(9) Uani 1 1 d . .
H6 H 0.237885 -0.033275 0.557806 0.055 Uiso 1 1 calc R U
C7 C 0.1531(4) 0.2023(2) 0.4102(3) 0.0451(9) Uani 1 1 d . .
H7A H 0.112926 0.250150 0.426229 0.054 Uiso 1 1 calc R U
H7B H 0.237171 0.215985 0.393251 0.054 Uiso 1 1 calc R U
C8 C -0.0902(4) 0.1663(3) 0.3392(3) 0.0535(11) Uani 1 1 d . .
H8A H -0.091814 0.138013 0.394626 0.080 Uiso 1 1 calc R U
H8B H -0.152977 0.141907 0.285264 0.080 Uiso 1 1 calc R U
H8C H -0.119090 0.219339 0.343899 0.080 Uiso 1 1 calc R U
C9 C 0.0541(5) 0.2042(2) 0.2418(3) 0.0512(10) Uani 1 1 d . .
H9A H 0.031176 0.258515 0.244470 0.077 Uiso 1 1 calc R U
H9B H -0.013594 0.179686 0.190276 0.077 Uiso 1 1 calc R U
H9C H 0.145771 0.199428 0.233326 0.077 Uiso 1 1 calc R U
C10 C 0.2829(4) 0.0543(2) 0.2931(3) 0.0397(9) Uani 1 1 d . .
C11 C 0.2634(5) 0.0445(2) 0.1973(3) 0.0483(10) Uani 1 1 d . .
C12 C 0.3666(6) 0.0736(3) 0.1606(3) 0.0691(15) Uani 1 1 d . .
H12 H 0.357507 0.067222 0.097121 0.083 Uiso 1 1 calc R U
C13 C 0.4830(6) 0.1120(3) 0.2168(4) 0.0756(16) Uani 1 1 d . .
H13 H 0.550602 0.131578 0.190824 0.091 Uiso 1 1 calc R U
C14 C 0.4987(5) 0.1213(3) 0.3097(4) 0.0654(13) Uani 1 1 d . .
H14 H 0.576417 0.147815 0.346966 0.079 Uiso 1 1 calc R U
C15 C 0.4002(4) 0.0916(2) 0.3493(3) 0.0496(10) Uani 1 1 d . .
H15 H 0.412602 0.096550 0.413360 0.059 Uiso 1 1 calc R U
C16 C 0.1331(6) 0.0053(3) 0.1374(3) 0.0602(13) Uani 1 1 d . .
H16A H 0.055228 0.041710 0.124842 0.072 Uiso 1 1 calc R U
H16B H 0.147098 -0.009831 0.077984 0.072 Uiso 1 1 calc R U
C17 C -0.0460(6) -0.0886(3) 0.1465(4) 0.0902(19) Uani 1 1 d . .
H17A H -0.106826 -0.045924 0.150271 0.135 Uiso 1 1 calc R U
H17B H -0.064311 -0.132141 0.181978 0.135 Uiso 1 1 calc R U
H17C H -0.062646 -0.103833 0.082173 0.135 Uiso 1 1 calc R U
C18 C 0.1975(7) -0.1285(3) 0.1807(3) 0.0826(18) Uani 1 1 d . .
H18A H 0.185735 -0.142669 0.116491 0.124 Uiso 1 1 calc R U
H18B H 0.177735 -0.173018 0.214161 0.124 Uiso 1 1 calc R U
H18C H 0.292306 -0.111700 0.208816 0.124 Uiso 1 1 calc R U
C19 C 0.2147(4) -0.0977(2) 0.3989(2) 0.0379(8) Uani 1 1 d . .
C20 C 0.1222(5) -0.1531(2) 0.4126(3) 0.0527(10) Uani 1 1 d . .
H20 H 0.028053 -0.140595 0.402257 0.063 Uiso 1 1 calc R U
C21 C 0.1702(6) -0.2276(3) 0.4419(3) 0.0674(14) Uani 1 1 d . .
H21 H 0.108532 -0.265294 0.451759 0.081 Uiso 1 1 calc R U
C22 C 0.3092(6) -0.2456(3) 0.4562(3) 0.0691(14) Uani 1 1 d . .
H22 H 0.341349 -0.295739 0.475346 0.083 Uiso 1 1 calc R U
C23 C 0.4006(5) -0.1905(3) 0.4425(3) 0.0624(13) Uani 1 1 d . .
H23 H 0.494634 -0.203231 0.452638 0.075 Uiso 1 1 calc R U
C24 C 0.3541(4) -0.1158(2) 0.4138(3) 0.0467(9) Uani 1 1 d . .
H24 H 0.416392 -0.078194 0.404560 0.056 Uiso 1 1 calc R U
N1 N 0.0527(3) 0.16558(17) 0.3300(2) 0.0392(7) Uani 1 1 d . .
N2 N 0.1000(4) -0.0641(2) 0.1847(2) 0.0564(10) Uani 1 1 d . .
O1 O 0.4064(6) 0.0977(3) 0.9110(4) 0.1123(16) Uani 1 1 d D .
Te1 Te 0.12343(2) 0.01299(2) 0.34890(2) 0.03545(9) Uani 1 1 d . .
H101 H 0.489(3) 0.101(3) 0.953(4) 0.10(2) Uiso 1 1 d D .
H100 H 0.379(5) 0.0482(16) 0.908(4) 0.10(2) Uiso 1 1 d D .

loop_
_atom_site_aniso_label
_atom_site_aniso_U_11
_atom_site_aniso_U_22
_atom_site_aniso_U_33
_atom_site_aniso_U_23
_atom_site_aniso_U_13
_atom_site_aniso_U_12
Br1 0.0709(3) 0.0676(3) 0.0638(3) -0.0121(2) 0.0214(3) -0.0015(2)
C1 0.037(2) 0.043(2) 0.0286(18) -0.0050(15) 0.0072(15) -0.0064(16)
C2 0.035(2) 0.039(2) 0.039(2) -0.0029(16) 0.0131(16) -0.0063(15)
C3 0.052(2) 0.044(2) 0.045(2) -0.0107(18) 0.0154(19) -0.0122(18)
C4 0.055(3) 0.067(3) 0.033(2) -0.010(2) 0.0092(19) -0.011(2)
C5 0.061(3) 0.059(3) 0.032(2) 0.0074(19) 0.0071(19) -0.003(2)
C6 0.057(3) 0.042(2) 0.036(2) 0.0013(17) 0.0111(18) -0.0029(18)
C7 0.054(2) 0.034(2) 0.045(2) -0.0002(17) 0.0112(19) -0.0052(17)
C8 0.044(2) 0.058(3) 0.059(3) 0.004(2) 0.017(2) 0.006(2)
C9 0.064(3) 0.046(2) 0.042(2) 0.0116(18) 0.014(2) 0.004(2)
C10 0.043(2) 0.044(2) 0.036(2) 0.0072(16) 0.0165(17) 0.0093(17)
C11 0.062(3) 0.050(2) 0.035(2) 0.0089(18) 0.0177(19) 0.022(2)
C12 0.088(4) 0.085(4) 0.049(3) 0.024(3) 0.043(3) 0.035(3)
C13 0.061(3) 0.096(4) 0.084(4) 0.031(3) 0.044(3) 0.022(3)
C14 0.051(3) 0.074(3) 0.076(3) 0.025(3) 0.027(2) 0.004(2)
C15 0.045(2) 0.061(3) 0.045(2) 0.013(2) 0.0162(19) 0.0056(19)
C16 0.085(3) 0.059(3) 0.033(2) 0.0007(19) 0.010(2) 0.027(2)
C17 0.099(4) 0.070(4) 0.075(4) -0.021(3) -0.018(3) -0.001(3)
C18 0.137(5) 0.061(3) 0.047(3) -0.004(2) 0.024(3) 0.045(3)
C19 0.046(2) 0.036(2) 0.0309(19) -0.0013(15) 0.0099(16) -0.0001(16)
C20 0.059(3) 0.043(2) 0.060(3) -0.004(2) 0.025(2) -0.004(2)
C21 0.105(4) 0.044(3) 0.061(3) -0.004(2) 0.036(3) -0.013(3)
C22 0.106(4) 0.045(3) 0.049(3) 0.007(2) 0.010(3) 0.015(3)
C23 0.069(3) 0.060(3) 0.048(3) -0.005(2) 0.000(2) 0.018(2)
C24 0.047(2) 0.051(2) 0.038(2) 0.0003(18) 0.0064(18) -0.0040(19)
N1 0.0412(18) 0.0377(17) 0.0377(17) 0.0032(13) 0.0097(14) -0.0019(14)
N2 0.071(3) 0.051(2) 0.0381(19) -0.0095(16) 0.0019(17) 0.0161(18)
O1 0.104(4) 0.099(4) 0.107(4) 0.020(3) -0.011(3) -0.001(3)
Te1 0.03680(14) 0.03736(14) 0.03096(14) -0.00273(10) 0.00777(10) -0.00153(10)

loop_
_atom_type_symbol
_atom_type_description
_atom_type_scat_dispersion_real
_atom_type_scat_dispersion_imag
_atom_type_scat_source
C C 0.0033 0.0016 'International Tables Vol C Tables 4.2.6.8 and 6.1.1.4'
H H 0.0000 0.0000 'International Tables Vol C Tables 4.2.6.8 and 6.1.1.4'
N N 0.0061 0.0033 'International Tables Vol C Tables 4.2.6.8 and 6.1.1.4'
Br Br -0.2901 2.4595 'International Tables Vol C Tables 4.2.6.8 and 6.1.1.4'
Te Te -0.5308 1.6751 'International Tables Vol C Tables 4.2.6.8 and 6.1.1.4'
O O 0.0106 0.0060 'International Tables Vol C Tables 4.2.6.8 and 6.1.1.4'

loop_
_geom_angle_atom_site_label_1
_geom_angle_atom_site_label_2
_geom_angle_atom_site_label_3
_geom_angle
C6 C1 C2 119.6(3)
C6 C1 Te1 119.1(3)
C2 C1 Te1 121.1(3)
C3 C2 C1 118.3(3)
C3 C2 C7 119.9(3)
C1 C2 C7 121.6(3)
C4 C3 C2 121.5(4)
C4 C3 H3 119.2
C2 C3 H3 119.2
C5 C4 C3 120.1(4)
C5 C4 H4 120.0
C3 C4 H4 120.0
C4 C5 C6 119.5(4)
C4 C5 H5 120.2
C6 C5 H5 120.2
C5 C6 C1 120.9(4)
C5 C6 H6 119.5
C1 C6 H6 119.5
N1 C7 C2 111.7(3)
N1 C7 H7A 109.3
C2 C7 H7A 109.3
N1 C7 H7B 109.3
C2 C7 H7B 109.3
H7A C7 H7B 107.9
N1 C8 H8A 109.5
N1 C8 H8B 109.5
H8A C8 H8B 109.5
N1 C8 H8C 109.5
H8A C8 H8C 109.5
H8B C8 H8C 109.5
N1 C9 H9A 109.5
N1 C9 H9B 109.5
H9A C9 H9B 109.5
N1 C9 H9C 109.5
H9A C9 H9C 109.5
H9B C9 H9C 109.5
C15 C10 C11 121.4(4)
C15 C10 Te1 121.0(3)
C11 C10 Te1 117.6(3)
C12 C11 C10 117.3(4)
C12 C11 C16 122.4(4)
C10 C11 C16 120.2(4)
C13 C12 C11 121.2(4)
C13 C12 H12 119.4
C11 C12 H12 119.4
C14 C13 C12 120.2(5)
C14 C13 H13 119.9
C12 C13 H13 119.9
C13 C14 C15 120.4(5)
C13 C14 H14 119.8
C15 C14 H14 119.8
C14 C15 C10 119.5(4)
C14 C15 H15 120.2
C10 C15 H15 120.2
N2 C16 C11 110.5(3)
N2 C16 H16A 109.5
C11 C16 H16A 109.5
N2 C16 H16B 109.5
C11 C16 H16B 109.5
H16A C16 H16B 108.1
N2 C17 H17A 109.5
N2 C17 H17B 109.5
H17A C17 H17B 109.5
N2 C17 H17C 109.5
H17A C17 H17C 109.5
H17B C17 H17C 109.5
N2 C18 H18A 109.5
N2 C18 H18B 109.5
H18A C18 H18B 109.5
N2 C18 H18C 109.5
H18A C18 H18C 109.5
H18B C18 H18C 109.5
C20 C19 C24 120.6(4)
C20 C19 Te1 115.1(3)
C24 C19 Te1 124.2(3)
C19 C20 C21 119.6(4)
C19 C20 H20 120.2
C21 C20 H20 120.2
C22 C21 C20 119.7(5)
C22 C21 H21 120.1
C20 C21 H21 120.1
C23 C22 C21 120.5(4)
C23 C22 H22 119.7
C21 C22 H22 119.7
C22 C23 C24 120.3(5)
C22 C23 H23 119.8
C24 C23 H23 119.8
C19 C24 C23 119.3(4)
C19 C24 H24 120.4
C23 C24 H24 120.4
C7 N1 C8 111.9(3)
C7 N1 C9 110.9(3)
C8 N1 C9 109.8(3)
C17 N2 C16 112.4(4)
C17 N2 C18 111.2(4)
C16 N2 C18 110.0(4)
H101 O1 H100 108(3)
C10 Te1 C19 98.06(14)
C10 Te1 C1 97.96(14)
C19 Te1 C1 93.72(14)

loop_
_geom_bond_atom_site_label_1
_geom_bond_atom_site_label_2
_geom_bond_distance
C1 C6 1.394(5)
C1 C2 1.395(5)
C1 Te1 2.152(3)
C2 C3 1.389(5)
C2 C7 1.505(5)
C3 C4 1.380(6)
C3 H3 0.9300
C4 C5 1.371(6)
C4 H4 0.9300
C5 C6 1.381(5)
C5 H5 0.9300
C6 H6 0.9300
C7 N1 1.460(5)
C7 H7A 0.9700
C7 H7B 0.9700
C8 N1 1.468(5)
C8 H8A 0.9600
C8 H8B 0.9600
C8 H8C 0.9600
C9 N1 1.472(5)
C9 H9A 0.9600
C9 H9B 0.9600
C9 H9C 0.9600
C10 C15 1.382(6)
C10 C11 1.393(5)
C10 Te1 2.113(4)
C11 C12 1.388(6)
C11 C16 1.503(7)
C12 C13 1.384(8)
C12 H12 0.9300
C13 C14 1.356(7)
C13 H13 0.9300
C14 C15 1.378(6)
C14 H14 0.9300
C15 H15 0.9300
C16 N2 1.463(6)
C16 H16A 0.9700
C16 H16B 0.9700
C17 N2 1.462(7)
C17 H17A 0.9600
C17 H17B 0.9600
C17 H17C 0.9600
C18 N2 1.481(6)
C18 H18A 0.9600
C18 H18B 0.9600
C18 H18C 0.9600
C19 C20 1.376(5)
C19 C24 1.377(5)
C19 Te1 2.138(4)
C20 C21 1.386(6)
C20 H20 0.9300
C21 C22 1.374(7)
C21 H21 0.9300
C22 C23 1.365(7)
C22 H22 0.9300
C23 C24 1.383(6)
C23 H23 0.9300
C24 H24 0.9300
O1 H101 0.880(19)
O1 H100 0.887(19)

loop_
_geom_torsion_atom_site_label_1
_geom_torsion_atom_site_label_2
_geom_torsion_atom_site_label_3
_geom_torsion_atom_site_label_4
_geom_torsion
C6 C1 C2 C3 1.4(5)
Te1 C1 C2 C3 176.6(3)
C6 C1 C2 C7 177.4(4)
Te1 C1 C2 C7 -7.4(5)
C1 C2 C3 C4 -0.9(6)
C7 C2 C3 C4 -177.0(4)
C2 C3 C4 C5 0.1(6)
C3 C4 C5 C6 0.1(7)
C4 C5 C6 C1 0.4(7)
C2 C1 C6 C5 -1.2(6)
Te1 C1 C6 C5 -176.5(3)
C3 C2 C7 N1 -152.1(3)
C1 C2 C7 N1 32.0(5)
C15 C10 C11 C12 0.0(6)
Te1 C10 C11 C12 178.3(3)
C15 C10 C11 C16 -178.6(4)
Te1 C10 C11 C16 -0.4(5)
C10 C11 C12 C13 -1.1(7)
C16 C11 C12 C13 177.5(4)
C11 C12 C13 C14 0.6(8)
C12 C13 C14 C15 0.9(8)
C13 C14 C15 C10 -2.0(7)
C11 C10 C15 C14 1.5(6)
Te1 C10 C15 C14 -176.7(3)
C12 C11 C16 N2 137.9(4)
C10 C11 C16 N2 -43.5(5)
C24 C19 C20 C21 0.2(6)
Te1 C19 C20 C21 177.8(3)
C19 C20 C21 C22 -0.5(7)
C20 C21 C22 C23 0.5(7)
C21 C22 C23 C24 -0.2(7)
C20 C19 C24 C23 0.2(6)
Te1 C19 C24 C23 -177.3(3)
C22 C23 C24 C19 -0.1(6)
C2 C7 N1 C8 77.3(4)
C2 C7 N1 C9 -159.8(3)
C11 C16 N2 C17 160.6(4)
C11 C16 N2 C18 -74.9(4)
